data_4506154
loop_
_publ_author_name
'Shi, Wen-Bo'
'Cui, Ai-Li'
'Kou, Hui-Zhong'

_publ_section_title
;
 Ligand-Directed Assembly of Azide-Bridged Tetranuclear, One-Dimensional
 and Two-Dimensional Cu(II) Complexes: Synthesis, Crystal Structure and
 Magnetic Properties
;
_journal_issue 7
_journal_name_full 'Crystal Growth &amp; Design'
_journal_page_first 3436
_journal_paper_doi 10.1021/cg201605w
_journal_volume 12
_journal_year 2012
_chemical_formula_sum 'C26 H32 Cl7 Cu4 N19 O2'
_chemical_formula_weight 1145.02
_chemical_name_systematic
; 
 ? 
;
_space_group_IT_number 15
_symmetry_cell_setting monoclinic
_symmetry_space_group_name_Hall '-C 2yc'
_symmetry_space_group_name_H-M 'C 1 2/c 1'
_atom_sites_solution_hydrogens geom
_atom_sites_solution_primary direct
_atom_sites_solution_secondary difmap
_audit_creation_method SHELXL-97
_cell_angle_alpha 90.00
_cell_angle_beta 91.34(3)
_cell_angle_gamma 90.00
_cell_formula_units_Z 4
_cell_length_a 19.966(4)
_cell_length_b 9.3220(19)
_cell_length_c 23.931(5)
_cell_measurement_temperature 293(2)
_cell_volume 4452.9(16)
_computing_cell_refinement 'crystalstructure 3.6.0 (Rigaku, 2004)'
_computing_data_collection 'crystalstructure 3.6.0 (Rigaku, 2004)'
_computing_data_reduction 'SHELXL-97 (Sheldrick, 1997)'
_computing_molecular_graphics 'XP (Sheldrick, 1998)'
_computing_publication_material 'XP (Sheldrick, 1998)'
_computing_structure_refinement 'SHELXL-97 (Sheldrick, 1997)'
_computing_structure_solution 'SHELXS-97 (Sheldrick, 1990)'
_diffrn_ambient_temperature 293(2)
_diffrn_detector_area_resol_mean 0.77
_diffrn_measured_fraction_theta_full 0.995
_diffrn_measured_fraction_theta_max 0.995
_diffrn_measurement_device_type 'Rigaku R-AXIS RAPID IP'
_diffrn_measurement_method '\w scans'
_diffrn_radiation_monochromator graphite
_diffrn_radiation_source 'fine-focus sealed tube'
_diffrn_radiation_type MoK\a
_diffrn_radiation_wavelength 0.71073
_diffrn_reflns_av_R_equivalents 0.0450
_diffrn_reflns_av_sigmaI/netI 0.0391
_diffrn_reflns_limit_h_max 25
_diffrn_reflns_limit_h_min -25
_diffrn_reflns_limit_k_max 12
_diffrn_reflns_limit_k_min -12
_diffrn_reflns_limit_l_max 29
_diffrn_reflns_limit_l_min -31
_diffrn_reflns_number 20584
_diffrn_reflns_theta_full 27.48
_diffrn_reflns_theta_max 27.48
_diffrn_reflns_theta_min 3.41
_exptl_absorpt_coefficient_mu 2.356
_exptl_absorpt_correction_T_max 0.8985
_exptl_absorpt_correction_T_min 0.7042
_exptl_absorpt_correction_type empirical
_exptl_absorpt_process_details 'ABSCOR; Higashi, 1995'
_exptl_crystal_colour black
_exptl_crystal_density_diffrn 1.708
_exptl_crystal_density_method 'not measured'
_exptl_crystal_description strip
_exptl_crystal_F_000 2288
_exptl_crystal_size_max 0.20
_exptl_crystal_size_mid 0.12
_exptl_crystal_size_min 0.09
_refine_diff_density_max 0.442
_refine_diff_density_min -0.384
_refine_diff_density_rms 0.100
_refine_ls_extinction_method none
_refine_ls_goodness_of_fit_ref 1.054
_refine_ls_hydrogen_treatment constr
_refine_ls_matrix_type full
_refine_ls_number_parameters 265
_refine_ls_number_reflns 5084
_refine_ls_number_restraints 0
_refine_ls_restrained_S_all 1.054
_refine_ls_R_factor_all 0.0442
_refine_ls_R_factor_gt 0.0320
_refine_ls_shift/su_max 0.002
_refine_ls_shift/su_mean 0.000
_refine_ls_structure_factor_coef Fsqd
_refine_ls_weighting_details 'calc w=1/[\s^2^(Fo^2^)+(0.0510P)^2^+0.0000P] where P=(Fo^2^+2Fc^2^)/3'
_refine_ls_weighting_scheme calc
_refine_ls_wR_factor_gt 0.0864
_refine_ls_wR_factor_ref 0.0928
_reflns_number_gt 4004
_reflns_number_total 5084
_reflns_threshold_expression >2sigma(I)
_cod_data_source_file cg201605w_si_002.cif
_cod_data_source_block 2
_cod_depositor_comments
;
The following automatic conversions were performed:

'_symmetry_cell_setting' value 'Monoclinic' changed to 'monoclinic'
according to /home/saulius/struct/CIF-dictionaries/cif_core.dic
dictionary named 'cif_core.dic' version 2.4.1 from 2010-06-29.

Automatic conversion script
Id: cif_fix_values 1891 2012-01-12 08:04:46Z andrius 
;
_cod_original_sg_symbol_H-M C2/c
_cod_database_code 4506154

loop_
_symmetry_equiv_pos_as_xyz
'x, y, z'
'-x, y, -z+1/2'
'x+1/2, y+1/2, z'
'-x+1/2, y+1/2, -z+1/2'
'-x, -y, -z'
'x, -y, z-1/2'
'-x+1/2, -y+1/2, -z'
'x+1/2, -y+1/2, z-1/2'

loop_
_atom_site_label
_atom_site_type_symbol
_atom_site_fract_x
_atom_site_fract_y
_atom_site_fract_z
_atom_site_U_iso_or_equiv
_atom_site_adp_type
_atom_site_occupancy
_atom_site_symmetry_multiplicity
_atom_site_calc_flag
_atom_site_refinement_flags
Cu2 Cu -0.015735(12) 1.03196(4) 0.678766(11) 0.03644(10) Uani 1 1 d .
Cu1 Cu -0.144217(12) 1.14872(3) 0.615591(11) 0.03477(10) Uani 1 1 d .
Cl4 Cl 0.0000 1.25381(11) 0.7500 0.0438(2) Uani 1 2 d S
Cl3 Cl -0.16037(3) 1.29015(8) 0.54084(2) 0.04722(17) Uani 1 1 d .
Cl2 Cl -0.01199(4) 0.74989(10) 0.61503(4) 0.0677(2) Uani 1 1 d .
Cl1 Cl -0.16949(4) 0.85669(12) 0.55002(4) 0.0820(3) Uani 1 1 d .
N7 N 0.0000 0.9196(4) 0.7500 0.0374(7) Uani 1 2 d S
N8 N 0.0000 0.7942(4) 0.7500 0.0468(8) Uani 1 2 d S
N1 N -0.11681(9) 1.0227(2) 0.68186(8) 0.0394(5) Uani 1 1 d .
N4 N -0.04444(9) 1.1472(3) 0.61214(9) 0.0457(6) Uani 1 1 d .
C7 C 0.12808(12) 1.0833(3) 0.67837(11) 0.0465(7) Uani 1 1 d .
H7A H 0.1171 1.1396 0.7089 0.056 Uiso 1 1 calc R
N11 N 0.07899(9) 1.0112(2) 0.65130(8) 0.0385(5) Uani 1 1 d .
N10 N -0.24098(9) 1.0933(2) 0.62438(8) 0.0377(5) Uani 1 1 d .
C10 C 0.16101(13) 0.9159(4) 0.59099(12) 0.0554(8) Uani 1 1 d .
H10A H 0.1716 0.8550 0.5617 0.066 Uiso 1 1 calc R
N2 N -0.14912(10) 0.9229(3) 0.69847(9) 0.0444(5) Uani 1 1 d .
C8 C 0.19381(13) 1.0773(4) 0.66282(12) 0.0605(9) Uani 1 1 d .
H8A H 0.2264 1.1299 0.6822 0.073 Uiso 1 1 calc R
N5 N -0.00904(10) 1.2165(3) 0.58241(9) 0.0512(6) Uani 1 1 d .
C11 C 0.09551(12) 0.9300(3) 0.60724(10) 0.0424(6) Uani 1 1 d .
C5 C -0.27495(12) 1.0059(3) 0.58874(11) 0.0444(6) Uani 1 1 d .
C6 C -0.24279(14) 0.9610(4) 0.53637(12) 0.0553(8) Uani 1 1 d .
H6A H -0.2309 1.0455 0.5151 0.066 Uiso 1 1 calc R
H6B H -0.2744 0.9053 0.5139 0.066 Uiso 1 1 calc R
C1 C -0.27126(12) 1.1364(3) 0.67114(11) 0.0467(6) Uani 1 1 d .
H1A H -0.2481 1.1973 0.6955 0.056 Uiso 1 1 calc R
N6 N 0.02429(14) 1.2770(5) 0.55331(14) 0.1032(14) Uani 1 1 d .
C12 C 0.04105(14) 0.8566(4) 0.57350(11) 0.0566(8) Uani 1 1 d .
H12A H 0.0613 0.7963 0.5455 0.068 Uiso 1 1 calc R
H12B H 0.0142 0.9286 0.5541 0.068 Uiso 1 1 calc R
C4 C -0.33948(14) 0.9613(4) 0.60010(15) 0.0649(9) Uani 1 1 d .
H4A H -0.3624 0.9018 0.5750 0.078 Uiso 1 1 calc R
N9 N 0.0000 0.6707(5) 0.7500 0.0948(17) Uani 1 2 d S
C2 C -0.33466(14) 1.0946(4) 0.68439(14) 0.0637(9) Uani 1 1 d .
H2A H -0.3539 1.1262 0.7172 0.076 Uiso 1 1 calc R
N3 N -0.18126(14) 0.8317(4) 0.71467(14) 0.0791(9) Uani 1 1 d .
C9 C 0.21081(13) 0.9934(4) 0.61869(14) 0.0669(10) Uani 1 1 d .
H9A H 0.2550 0.9883 0.6074 0.080 Uiso 1 1 calc R
C3 C -0.36959(15) 1.0049(4) 0.64829(17) 0.0744(11) Uani 1 1 d .
H3A H -0.4126 0.9745 0.6564 0.089 Uiso 1 1 calc R
C13 C -0.11056(18) 1.4781(4) 0.66316(16) 0.0720(10) Uani 1 1 d .
H13A H -0.1096 1.5464 0.6932 0.108 Uiso 1 1 calc R
H13B H -0.1391 1.5131 0.6333 0.108 Uiso 1 1 calc R
H13C H -0.0660 1.4647 0.6498 0.108 Uiso 1 1 calc R
O1 O -0.13583(9) 1.3447(2) 0.68276(8) 0.0543(5) Uani 1 1 d .
H1 H -0.1115 1.3159 0.7101 0.104(14) Uiso 1 1 d R

loop_
_atom_site_aniso_label
_atom_site_aniso_U_11
_atom_site_aniso_U_22
_atom_site_aniso_U_33
_atom_site_aniso_U_23
_atom_site_aniso_U_13
_atom_site_aniso_U_12
Cu2 0.02828(15) 0.0464(2) 0.03449(17) 0.00518(12) -0.00261(11) -0.00033(12)
Cu1 0.02901(15) 0.0421(2) 0.03295(16) 0.00292(12) -0.00362(11) -0.00149(11)
Cl4 0.0422(4) 0.0407(6) 0.0482(5) 0.000 -0.0087(3) 0.000
Cl3 0.0492(3) 0.0534(5) 0.0387(3) 0.0072(3) -0.0058(2) 0.0049(3)
Cl2 0.0664(4) 0.0661(6) 0.0707(5) -0.0065(4) 0.0014(4) -0.0190(4)
Cl1 0.0705(5) 0.0943(8) 0.0804(6) -0.0327(5) -0.0131(4) 0.0273(5)
N7 0.0387(14) 0.042(2) 0.0317(14) 0.000 -0.0054(11) 0.000
N8 0.0520(17) 0.049(3) 0.0389(16) 0.000 -0.0142(13) 0.000
N1 0.0299(9) 0.0479(15) 0.0402(11) 0.0090(9) -0.0047(8) -0.0041(9)
N4 0.0313(9) 0.0611(17) 0.0446(12) 0.0157(11) -0.0020(8) -0.0022(10)
C7 0.0384(12) 0.061(2) 0.0399(13) -0.0053(12) -0.0017(10) -0.0015(12)
N11 0.0310(9) 0.0510(15) 0.0335(10) 0.0016(9) 0.0000(7) 0.0003(9)
N10 0.0314(9) 0.0412(13) 0.0401(11) 0.0021(9) -0.0055(8) -0.0010(9)
C10 0.0512(15) 0.068(2) 0.0474(15) -0.0052(14) 0.0088(12) 0.0052(14)
N2 0.0356(10) 0.0502(16) 0.0472(12) 0.0079(11) -0.0042(9) -0.0011(10)
C8 0.0379(13) 0.085(3) 0.0583(18) -0.0090(17) -0.0030(12) -0.0090(15)
N5 0.0376(10) 0.0675(18) 0.0480(12) 0.0135(12) -0.0097(9) -0.0132(11)
C11 0.0451(12) 0.0449(17) 0.0373(13) 0.0012(11) 0.0019(10) 0.0024(11)
C5 0.0394(12) 0.0434(17) 0.0500(15) 0.0009(12) -0.0087(11) -0.0034(11)
C6 0.0563(16) 0.059(2) 0.0502(16) -0.0114(14) -0.0125(13) -0.0033(14)
C1 0.0391(12) 0.0513(19) 0.0497(15) -0.0022(12) 0.0013(10) 0.0021(11)
N6 0.0620(16) 0.155(4) 0.093(2) 0.056(2) -0.0073(15) -0.047(2)
C12 0.0597(16) 0.068(2) 0.0424(15) -0.0117(14) 0.0006(12) -0.0060(15)
C4 0.0445(15) 0.066(2) 0.084(2) -0.0067(18) -0.0101(15) -0.0160(15)
N9 0.170(5) 0.044(3) 0.069(3) 0.000 -0.040(3) 0.000
C2 0.0476(15) 0.072(3) 0.072(2) -0.0061(18) 0.0148(14) -0.0031(15)
N3 0.0685(16) 0.067(2) 0.102(2) 0.0314(18) -0.0063(15) -0.0229(15)
C9 0.0377(14) 0.094(3) 0.070(2) -0.0060(19) 0.0133(13) 0.0017(15)
C3 0.0408(15) 0.081(3) 0.101(3) -0.001(2) 0.0126(16) -0.0137(15)
C13 0.076(2) 0.049(2) 0.090(3) -0.0033(18) -0.0283(18) -0.0098(17)
O1 0.0481(10) 0.0552(15) 0.0591(12) -0.0033(10) -0.0081(9) -0.0052(9)

loop_
_atom_type_symbol
_atom_type_description
_atom_type_scat_dispersion_real
_atom_type_scat_dispersion_imag
_atom_type_scat_source
C C 0.0033 0.0016 'International Tables Vol C Tables 4.2.6.8 and 6.1.1.4'
H H 0.0000 0.0000 'International Tables Vol C Tables 4.2.6.8 and 6.1.1.4'
N N 0.0061 0.0033 'International Tables Vol C Tables 4.2.6.8 and 6.1.1.4'
O O 0.0106 0.0060 'International Tables Vol C Tables 4.2.6.8 and 6.1.1.4'
Cl Cl 0.1484 0.1585 'International Tables Vol C Tables 4.2.6.8 and 6.1.1.4'
Cu Cu 0.3201 1.2651 'International Tables Vol C Tables 4.2.6.8 and 6.1.1.4'

loop_
_geom_angle_atom_site_label_1
_geom_angle_atom_site_label_2
_geom_angle_atom_site_label_3
_geom_angle
_geom_angle_site_symmetry_1
_geom_angle_site_symmetry_3
N4 Cu2 N7 171.88(6) . .
N4 Cu2 N1 77.53(8) . .
N7 Cu2 N1 94.74(6) . .
N4 Cu2 N11 92.59(8) . .
N7 Cu2 N11 95.52(6) . .
N1 Cu2 N11 161.34(8) . .
N4 Cu2 Cl4 96.87(8) . .
N7 Cu2 Cl4 81.40(9) . .
N1 Cu2 Cl4 96.39(7) . .
N11 Cu2 Cl4 100.53(6) . .
N4 Cu1 N10 164.28(10) . .
N4 Cu1 N1 77.17(9) . .
N10 Cu1 N1 90.68(8) . .
N4 Cu1 Cl3 95.54(7) . .
N10 Cu1 Cl3 96.52(6) . .
N1 Cu1 Cl3 172.71(6) . .
N4 Cu1 O1 88.82(9) . .
N10 Cu1 O1 100.05(8) . .
N1 Cu1 O1 84.58(8) . .
Cl3 Cu1 O1 95.28(6) . .
Cu2 Cl4 Cu2 79.70(3) . 2_556
N8 N7 Cu2 121.25(9) . 2_556
N8 N7 Cu2 121.25(9) . .
Cu2 N7 Cu2 117.50(17) 2_556 .
N9 N8 N7 180.000(4) . .
N2 N1 Cu2 125.96(18) . .
N2 N1 Cu1 124.44(15) . .
Cu2 N1 Cu1 101.35(9) . .
N5 N4 Cu2 126.87(16) . .
N5 N4 Cu1 128.42(17) . .
Cu2 N4 Cu1 103.84(10) . .
N11 C7 C8 122.7(3) . .
N11 C7 H7A 118.7 . .
C8 C7 H7A 118.7 . .
C7 N11 C11 118.0(2) . .
C7 N11 Cu2 118.17(17) . .
C11 N11 Cu2 123.78(16) . .
C1 N10 C5 118.4(2) . .
C1 N10 Cu1 117.44(17) . .
C5 N10 Cu1 123.85(18) . .
C11 C10 C9 119.3(3) . .
C11 C10 H10A 120.3 . .
C9 C10 H10A 120.3 . .
N3 N2 N1 177.7(3) . .
C9 C8 C7 119.3(3) . .
C9 C8 H8A 120.3 . .
C7 C8 H8A 120.3 . .
N6 N5 N4 177.4(4) . .
N11 C11 C10 121.7(2) . .
N11 C11 C12 119.3(2) . .
C10 C11 C12 118.9(3) . .
N10 C5 C4 120.8(3) . .
N10 C5 C6 118.9(2) . .
C4 C5 C6 120.3(3) . .
C5 C6 Cl1 111.68(19) . .
C5 C6 H6A 109.3 . .
Cl1 C6 H6A 109.3 . .
C5 C6 H6B 109.3 . .
Cl1 C6 H6B 109.3 . .
H6A C6 H6B 107.9 . .
N10 C1 C2 122.9(3) . .
N10 C1 H1A 118.5 . .
C2 C1 H1A 118.5 . .
C11 C12 Cl2 112.82(19) . .
C11 C12 H12A 109.0 . .
Cl2 C12 H12A 109.0 . .
C11 C12 H12B 109.0 . .
Cl2 C12 H12B 109.0 . .
H12A C12 H12B 107.8 . .
C3 C4 C5 120.2(3) . .
C3 C4 H4A 119.9 . .
C5 C4 H4A 119.9 . .
C1 C2 C3 118.9(3) . .
C1 C2 H2A 120.5 . .
C3 C2 H2A 120.5 . .
C8 C9 C10 118.7(3) . .
C8 C9 H9A 120.6 . .
C10 C9 H9A 120.6 . .
C4 C3 C2 118.7(3) . .
C4 C3 H3A 120.7 . .
C2 C3 H3A 120.7 . .
O1 C13 H13A 109.5 . .
O1 C13 H13B 109.5 . .
H13A C13 H13B 109.5 . .
O1 C13 H13C 109.5 . .
H13A C13 H13C 109.5 . .
H13B C13 H13C 109.5 . .
C13 O1 Cu1 117.2(2) . .
C13 O1 H1 109.2 . .
Cu1 O1 H1 107.5 . .

loop_
_geom_bond_atom_site_label_1
_geom_bond_atom_site_label_2
_geom_bond_distance
_geom_bond_site_symmetry_2
Cu2 N4 1.995(2) .
Cu2 N7 2.0191(19) .
Cu2 N1 2.0230(19) .
Cu2 N11 2.026(2) .
Cu2 Cl4 2.6938(9) .
Cu1 N4 1.9958(19) .
Cu1 N10 2.0156(19) .
Cu1 N1 2.038(2) .
Cu1 Cl3 2.2396(8) .
Cu1 O1 2.436(2) .
Cl4 Cu2 2.6938(9) 2_556
Cl2 C12 1.774(3) .
Cl1 C6 1.781(3) .
N7 N8 1.169(5) .
N7 Cu2 2.0191(19) 2_556
N8 N9 1.151(5) .
N1 N2 1.205(3) .
N4 N5 1.203(3) .
C7 N11 1.343(3) .
C7 C8 1.374(4) .
C7 H7A 0.9300 .
N11 C11 1.345(3) .
N10 C1 1.346(3) .
N10 C5 1.351(3) .
C10 C11 1.379(3) .
C10 C9 1.386(4) .
C10 H10A 0.9300 .
N2 N3 1.139(3) .
C8 C9 1.363(4) .
C8 H8A 0.9300 .
N5 N6 1.126(3) .
C11 C12 1.504(3) .
C5 C4 1.387(4) .
C5 C6 1.482(4) .
C6 H6A 0.9700 .
C6 H6B 0.9700 .
C1 C2 1.369(4) .
C1 H1A 0.9300 .
C12 H12A 0.9700 .
C12 H12B 0.9700 .
C4 C3 1.374(5) .
C4 H4A 0.9300 .
C2 C3 1.380(5) .
C2 H2A 0.9300 .
C9 H9A 0.9300 .
C3 H3A 0.9300 .
C13 O1 1.426(4) .
C13 H13A 0.9600 .
C13 H13B 0.9600 .
C13 H13C 0.9600 .
O1 H1 0.8500 .
